data_4037629
loop_
_publ_author_name
'Zhao, Kexiang'
'Long, Guankui'
'Liu, Wenbo'
'Li, Dong-Sheng'
'Gao, Weibo'
'Zhang, Qichun'

_publ_section_title
;
 U-Shaped Helical Azaarenes: Synthesis, Structures, and Properties.
;
_journal_issue 1
_journal_name_full 'The Journal of organic chemistry'
_journal_page_first 291
_journal_page_last 295
_journal_paper_doi 10.1021/acs.joc.9b02895
_journal_volume 85
_journal_year 2020
_chemical_formula_sum 'C78 H98 N4 Si4'
_chemical_formula_weight 1203.96
_space_group_crystal_system triclinic
_space_group_IT_number 2
_space_group_name_Hall '-P 1'
_space_group_name_H-M_alt 'P -1'
_atom_sites_solution_hydrogens geom
_atom_sites_solution_primary dual
_cell_angle_alpha 101.9743(18)
_cell_angle_beta 113.9856(15)
_cell_angle_gamma 106.3678(15)
_cell_formula_units_Z 2
_cell_length_a 15.2399(7)
_cell_length_b 16.3922(9)
_cell_length_c 17.7725(10)
_cell_measurement_reflns_used 9863
_cell_measurement_temperature 200.(2)
_cell_measurement_theta_max 28.0981
_cell_measurement_theta_min 2.5177
_cell_volume 3619.9(3)
_computing_cell_refinement 'SAINT V8.38A (Bruker AXS Inc., 2017)'
_computing_data_collection 'APEX3 (Bruker AXS Inc., 2017)'
_computing_data_reduction 'SAINT V8.38A (Bruker AXS Inc., 2017)'
_computing_publication_material 'APEX3 (Bruker AXS Inc., 2017)'
_computing_structure_refinement 'SHELXL-2016/6 (Sheldrick, 2016)'
_computing_structure_solution 'XS, VERSION 2013/1'
_diffrn_ambient_temperature 200.(2)
_diffrn_detector_area_resol_mean 7.4074
_diffrn_measured_fraction_theta_full 0.995
_diffrn_measured_fraction_theta_max 0.995
_diffrn_measurement_device_type 'Photon II CPADs detector'
_diffrn_measurement_method 'phi and omega scans'
_diffrn_radiation_monochromator 'Multilayer Mirror'
_diffrn_radiation_type MoK\a
_diffrn_radiation_wavelength 0.71073
_diffrn_reflns_av_R_equivalents 0.0543
_diffrn_reflns_av_unetI/netI 0.0534
_diffrn_reflns_limit_h_max 20
_diffrn_reflns_limit_h_min -20
_diffrn_reflns_limit_k_max 21
_diffrn_reflns_limit_k_min -21
_diffrn_reflns_limit_l_max 23
_diffrn_reflns_limit_l_min -23
_diffrn_reflns_number 75860
_diffrn_reflns_theta_full 28.28
_diffrn_reflns_theta_max 28.28
_diffrn_reflns_theta_min 2.27
_diffrn_source 'Incoatec microfocus source'
_diffrn_source_type 'Bruker D8 Quest'
_exptl_absorpt_coefficient_mu 0.126
_exptl_absorpt_correction_T_max 0.97
_exptl_absorpt_correction_T_min 0.91
_exptl_absorpt_correction_type multi-scan
_exptl_absorpt_process_details
;
SADABS-2016/2 - Bruker AXS area detector scaling and absorption correction
;
_exptl_crystal_colour red
_exptl_crystal_density_diffrn 1.105
_exptl_crystal_density_method 'not measured'
_exptl_crystal_description block
_exptl_crystal_F_000 1300
_exptl_crystal_size_max 0.280
_exptl_crystal_size_mid 0.260
_exptl_crystal_size_min 0.220
_refine_diff_density_max 0.651
_refine_diff_density_min -0.451
_refine_ls_extinction_method none
_refine_ls_goodness_of_fit_ref 1.028
_refine_ls_hydrogen_treatment constr
_refine_ls_matrix_type full
_refine_ls_number_parameters 799
_refine_ls_number_reflns 17902
_refine_ls_number_restraints 117
_refine_ls_restrained_S_all 1.032
_refine_ls_R_factor_all 0.1012
_refine_ls_R_factor_gt 0.0629
_refine_ls_shift/su_max 0.001
_refine_ls_shift/su_mean 0.000
_refine_ls_structure_factor_coef Fsqd
_refine_ls_weighting_details 'w=1/[\s^2^(Fo^2^)+(0.0796P)^2^+1.8575P] where P=(Fo^2^+2Fc^2^)/3'
_refine_ls_weighting_scheme calc
_refine_ls_wR_factor_gt 0.1550
_refine_ls_wR_factor_ref 0.1807
_reflns_number_gt 11910
_reflns_number_total 17902
_reflns_threshold_expression 'I > 2\s(I)'
_cod_data_source_file jo9b02895_si_003.cif
_cod_data_source_block zqc78m
_cod_depositor_comments
;
The following automatic conversions were performed:

data item '_exptl_absorpt_correction_type' value 'Multi-Scan' was
changed to 'multi-scan' in accordance with the
/home/data/users/saulius/crontab/automatic-downloads/rss-feeds/ACS/lib/dictionaries/cif_core.dic
dictionary named 'cif_core.dic' version 2.4.2 last updated on
2011-04-26.

Automatic conversion script
Id: cif_fix_values 7556 2019-12-06 15:28:31Z antanas 

 Adding full bibliography for 4037628--4037630.cif.
;
_cod_database_code 4037629

loop_
_space_group_symop_operation_xyz
'x, y, z'
'-x, -y, -z'

loop_
_atom_site_type_symbol
_atom_site_label
_atom_site_fract_x
_atom_site_fract_y
_atom_site_fract_z
_atom_site_U_iso_or_equiv
_atom_site_adp_type
_atom_site_calc_flag
_atom_site_refinement_flags_adp
_atom_site_refinement_flags_posn
_atom_site_occupancy
C C1 -0.04967(15) 0.53440(14) 0.32403(14) 0.0317(4) Uani d . . 1
C C2 -0.05618(16) 0.60816(14) 0.29714(14) 0.0328(5) Uani d . . 1
C C3 -0.15561(17) 0.60401(15) 0.23958(14) 0.0359(5) Uani d . . 1
C C4 -0.16608(19) 0.67794(17) 0.21222(16) 0.0446(6) Uani d . . 1
H H4 -0.104907 0.731242 0.23208 0.054 Uiso calc U R 1
C C5 -0.2622(2) 0.6734(2) 0.15818(18) 0.0562(7) Uani d . . 1
H H5 -0.267353 0.723934 0.141294 0.067 Uiso calc U R 1
C C6 -0.3544(2) 0.5951(2) 0.12666(19) 0.0581(7) Uani d . . 1
H H6 -0.421033 0.592919 0.088465 0.07 Uiso calc U R 1
C C7 -0.34849(19) 0.5230(2) 0.15057(17) 0.0500(6) Uani d . . 1
H H7 -0.411313 0.470408 0.128567 0.06 Uiso calc U R 1
C C8 -0.24964(17) 0.52407(16) 0.20829(15) 0.0383(5) Uani d . . 1
C C9 -0.24277(16) 0.45171(15) 0.23752(15) 0.0378(5) Uani d . . 1
C C10 -0.14372(16) 0.45813(14) 0.29822(15) 0.0345(5) Uani d . . 1
C C11 0.04907(16) 0.47229(14) 0.40943(14) 0.0310(4) Uani d . . 1
C C12 0.15026(16) 0.47258(14) 0.46770(14) 0.0306(4) Uani d . . 1
C C13 0.24449(15) 0.52636(14) 0.47510(14) 0.0303(4) Uani d . . 1
H H13 0.243482 0.560897 0.438173 0.036 Uiso calc U R 1
C C14 0.34026(16) 0.53008(14) 0.53608(13) 0.0295(4) Uani d . . 1
C C15 0.44002(15) 0.58092(13) 0.54165(13) 0.0286(4) Uani d . . 1
C C16 0.53719(16) 0.59402(14) 0.61613(13) 0.0321(4) Uani d . . 1
C C17 0.53382(18) 0.55061(16) 0.67783(14) 0.0380(5) Uani d . . 1
H H17 0.597694 0.560053 0.726999 0.046 Uiso calc U R 1
C C18 0.44169(18) 0.49694(15) 0.66690(14) 0.0379(5) Uani d . . 1
H H18 0.441724 0.466665 0.707059 0.045 Uiso calc U R 1
C C19 0.34208(17) 0.48380(14) 0.59560(14) 0.0325(4) Uani d . . 1
C C20 0.24719(18) 0.42580(15) 0.58363(15) 0.0350(5) Uani d . . 1
H H20 0.248067 0.391718 0.620925 0.042 Uiso calc U R 1
C C21 0.15126(17) 0.41645(14) 0.51860(15) 0.0336(5) Uani d . . 1
C C22 0.05288(19) 0.35073(15) 0.50214(16) 0.0393(5) Uani d . . 1
H H22 0.054719 0.312952 0.536213 0.047 Uiso calc U R 1
C C23 -0.04067(19) 0.34144(16) 0.44044(17) 0.0423(5) Uani d . . 1
H H23 -0.103441 0.294604 0.428466 0.051 Uiso calc U R 1
C C24 -0.04651(17) 0.40192(14) 0.39232(15) 0.0347(5) Uani d . . 1
C C25 0.53536(15) 0.65987(14) 0.48867(13) 0.0290(4) Uani d . . 1
C C26 0.53964(15) 0.68886(14) 0.42032(13) 0.0296(4) Uani d . . 1
C C27 0.63814(16) 0.73703(14) 0.42897(14) 0.0326(4) Uani d . . 1
C C28 0.64575(18) 0.76186(17) 0.35908(16) 0.0423(5) Uani d . . 1
H H28 0.583206 0.748241 0.306418 0.051 Uiso calc U R 1
C C29 0.74119(19) 0.80489(18) 0.36616(18) 0.0483(6) Uani d . . 1
H H29 0.744673 0.819822 0.318287 0.058 Uiso calc U R 1
C C30 0.83411(19) 0.82700(17) 0.44434(18) 0.0477(6) Uani d . . 1
H H30 0.900263 0.856902 0.44886 0.057 Uiso calc U R 1
C C31 0.83105(17) 0.80647(15) 0.51332(17) 0.0413(5) Uani d . . 1
H H31 0.895075 0.82353 0.566052 0.05 Uiso calc U R 1
C C32 0.73360(15) 0.75976(14) 0.50826(14) 0.0329(5) Uani d . . 1
C C33 0.72934(15) 0.73268(14) 0.57719(14) 0.0341(5) Uani d . . 1
C C34 0.63121(15) 0.67930(14) 0.56618(13) 0.0304(4) Uani d . . 1
C C35 0.03657(17) 0.69044(15) 0.33291(15) 0.0350(5) Uani d . . 1
C C36 0.10974(17) 0.76314(15) 0.36510(15) 0.0375(5) Uani d . . 1
C C37 0.33337(18) 0.87237(16) 0.50917(16) 0.0401(5) Uani d . . 1
H H37 0.310623 0.840768 0.544704 0.048 Uiso calc U R 1
C C38 0.4218(2) 0.96628(19) 0.5742(2) 0.0587(7) Uani d . . 1
H H38A 0.480036 0.958347 0.618271 0.088 Uiso calc U R 1
H H38B 0.395065 1.001385 0.604002 0.088 Uiso calc U R 1
H H38C 0.446954 0.99916 0.541759 0.088 Uiso calc U R 1
C C39 0.3733(2) 0.8135(2) 0.4642(2) 0.0589(7) Uani d . . 1
H H39A 0.396994 0.842618 0.429006 0.088 Uiso calc U R 1
H H39B 0.316306 0.75283 0.425471 0.088 Uiso calc U R 1
H H39C 0.432255 0.807336 0.509454 0.088 Uiso calc U R 1
C C40 0.2436(2) 0.92781(18) 0.34654(18) 0.0476(6) Uani d . . 1
H H40 0.29833 0.908838 0.341224 0.057 Uiso calc U R 1
C C41 0.1502(3) 0.8900(2) 0.2532(2) 0.0708(9) Uani d . . 1
H H41A 0.094988 0.908621 0.254684 0.106 Uiso calc U R 1
H H41B 0.122563 0.823094 0.230022 0.106 Uiso calc U R 1
H H41C 0.172818 0.91385 0.214965 0.106 Uiso calc U R 1
C C42 0.2919(3) 1.0324(2) 0.3825(2) 0.0725(9) Uani d . . 1
H H42A 0.317694 1.054198 0.344897 0.109 Uiso calc U R 1
H H42B 0.350637 1.055637 0.443072 0.109 Uiso calc U R 1
H H42C 0.238381 1.054376 0.38239 0.109 Uiso calc U R 1
C C43 0.16095(18) 0.94837(16) 0.47909(16) 0.0405(5) Uani d . . 1
H H43 0.213777 1.013385 0.508732 0.049 Uiso calc U R 1
C C44 0.1467(2) 0.9180(2) 0.5505(2) 0.0587(7) Uani d . . 1
H H44A 0.118962 0.955541 0.576684 0.088 Uiso calc U R 1
H H44B 0.214715 0.925291 0.596666 0.088 Uiso calc U R 1
H H44C 0.09712 0.853641 0.524053 0.088 Uiso calc U R 1
C C45 0.0580(2) 0.94616(18) 0.41007(19) 0.0499(6) Uani d . . 1
H H45A 0.007276 0.882543 0.374248 0.075 Uiso calc U R 1
H H45B 0.071962 0.976594 0.371639 0.075 Uiso calc U R 1
H H45C 0.028985 0.977923 0.440219 0.075 Uiso calc U R 1
C C46 -0.33536(17) 0.37163(17) 0.20847(17) 0.0440(6) Uani d . . 1
C C47 -0.41252(18) 0.30366(17) 0.18259(18) 0.0485(6) Uani d . . 1
C C48 -0.4785(2) 0.10210(19) 0.1276(2) 0.0593(7) Uani d . . 1
H H48 -0.45374 0.10885 0.084211 0.071 Uiso calc U R 1
C C49 -0.3825(3) 0.1120(3) 0.2107(3) 0.1031(14) Uani d . . 1
H H49A -0.404772 0.094403 0.251703 0.155 Uiso calc U R 1
H H49B -0.330703 0.1757 0.239714 0.155 Uiso calc U R 1
H H49C -0.350899 0.072287 0.193873 0.155 Uiso calc U R 1
C C50 -0.5672(3) 0.0075(2) 0.0835(4) 0.1105(16) Uani d . . 1
H H50A -0.540828 -0.038311 0.069628 0.166 Uiso calc U R 1
H H50B -0.624054 0.003658 0.028656 0.166 Uiso calc U R 1
H H50C -0.594165 -0.004005 0.123512 0.166 Uiso calc U R 1
C C51 -0.5720(2) 0.20479(19) 0.22776(19) 0.0570(7) Uani d . . 1
H H51 -0.580434 0.263797 0.236877 0.068 Uiso calc U R 1
C C52 -0.4940(4) 0.2131(3) 0.3178(2) 0.0938(13) Uani d . . 1
H H52A -0.516731 0.231527 0.360425 0.141 Uiso calc U R 1
H H52B -0.424561 0.259222 0.336634 0.141 Uiso calc U R 1
H H52C -0.490017 0.154039 0.315119 0.141 Uiso calc U R 1
C C53 -0.6819(3) 0.1303(3) 0.1948(3) 0.0972(13) Uani d . . 1
H H53A -0.676733 0.071642 0.192665 0.146 Uiso calc U R 1
H H53B -0.730866 0.124689 0.135411 0.146 Uiso calc U R 1
H H53C -0.707643 0.147188 0.235377 0.146 Uiso calc U R 1
C C54 -0.6326(2) 0.18354(19) 0.03710(18) 0.0512(6) Uani d . . 1
H H54 -0.694942 0.126482 0.018315 0.061 Uiso calc U R 1
C C55 -0.6040(3) 0.1727(3) -0.0365(2) 0.0830(11) Uani d . . 1
H H55A -0.663561 0.164863 -0.091667 0.124 Uiso calc U R 1
H H55B -0.587747 0.118865 -0.045093 0.124 Uiso calc U R 1
H H55C -0.542445 0.22726 -0.019852 0.124 Uiso calc U R 1
C C56 -0.6656(3) 0.2635(3) 0.0489(2) 0.0733(9) Uani d . . 1
H H56A -0.60806 0.320006 0.062679 0.11 Uiso calc U R 1
H H56B -0.681469 0.269887 0.097402 0.11 Uiso calc U R 1
H H56C -0.728298 0.251563 -0.006009 0.11 Uiso calc U R 1
C C57 0.44622(15) 0.66692(15) 0.33965(14) 0.0323(4) Uani d . . 1
C C58 0.37649(17) 0.65243(16) 0.26792(15) 0.0381(5) Uani d . . 1
C C59 0.16024(19) 0.64091(19) 0.17283(17) 0.0509(6) Uani d . . 1
H H59 0.187582 0.697437 0.224807 0.061 Uiso calc U R 1
C C60 0.1157(2) 0.5594(2) 0.1965(2) 0.0658(8) Uani d . . 1
H H60A 0.054136 0.560504 0.201196 0.099 Uiso calc U R 1
H H60B 0.169672 0.563727 0.253139 0.099 Uiso calc U R 1
H H60C 0.094907 0.502135 0.150054 0.099 Uiso calc U R 1
C C61 0.0738(2) 0.6476(3) 0.0930(2) 0.0769(10) Uani d . . 1
H H61A 0.039921 0.590776 0.041583 0.115 Uiso calc U R 1
H H61B 0.105543 0.699044 0.079081 0.115 Uiso calc U R 1
H H61C 0.021129 0.65712 0.107612 0.115 Uiso calc U R 1
C C62 0.2462(3) 0.5337(2) 0.07351(19) 0.0655(8) Uani d . . 1
H H62 0.193224 0.482836 0.07526 0.079 Uiso calc U R 1
C C63 0.1948(3) 0.5325(3) -0.02075(19) 0.0814(11) Uani d . . 1
H H63A 0.24471 0.579716 -0.026891 0.122 Uiso calc U R 1
H H63B 0.131853 0.544483 -0.033187 0.122 Uiso calc U R 1
H H63C 0.17491 0.472411 -0.062701 0.122 Uiso calc U R 1
C C64 0.3406(4) 0.5086(3) 0.0908(3) 0.1069(16) Uani d . . 1
H H64A 0.317618 0.450034 0.045053 0.16 Uiso calc U R 1
H H64B 0.36934 0.503466 0.149087 0.16 Uiso calc U R 1
H H64C 0.394958 0.556255 0.089252 0.16 Uiso calc U R 1
C C65 0.3311(3) 0.7461(2) 0.1362(2) 0.0636(8) Uani d . . 1
H H65 0.273599 0.741451 0.079526 0.076 Uiso calc U R 1
C C66 0.3563(4) 0.8318(2) 0.2056(3) 0.1002(14) Uani d . . 1
H H66A 0.410086 0.837806 0.263227 0.15 Uiso calc U R 1
H H66B 0.292504 0.829058 0.208092 0.15 Uiso calc U R 1
H H66C 0.382775 0.884542 0.191005 0.15 Uiso calc U R 1
C C67 0.4247(3) 0.7517(3) 0.1213(3) 0.0984(13) Uani d . . 1
H H67A 0.445247 0.804672 0.10499 0.148 Uiso calc U R 1
H H67B 0.404428 0.69582 0.073541 0.148 Uiso calc U R 1
H H67C 0.484104 0.758265 0.175865 0.148 Uiso calc U R 1
C C68 0.82401(16) 0.75911(16) 0.65875(15) 0.0396(5) Uani d . . 1
C C69 0.90540(18) 0.78668(18) 0.72643(16) 0.0470(6) Uani d . . 1
C C70 1.1120(2) 0.94829(19) 0.8379(2) 0.0612(8) Uani d U . 1
H H70 1.182718 0.971704 0.8917 0.073 Uiso calc U R 1
C C71 1.1298(3) 0.9405(3) 0.7586(2) 0.0859(11) Uani d U . 1
H H71A 1.062606 0.921729 0.704865 0.129 Uiso calc U R 1
H H71B 1.158828 0.894965 0.752007 0.129 Uiso calc U R 1
H H71C 1.179281 0.999941 0.768103 0.129 Uiso calc U R 1
C C72 1.0666(3) 1.0182(3) 0.8500(3) 0.1041(14) Uani d U . 1
H H72A 1.113089 1.077127 0.855763 0.156 Uiso calc U R 1
H H72B 1.060516 1.025147 0.903615 0.156 Uiso calc U R 1
H H72C 0.996734 0.997489 0.798564 0.156 Uiso calc U R 1
C C73 0.9964(3) 0.8471(3) 0.9219(2) 0.0751(10) Uani d U . 1
H H73 0.965524 0.893329 0.916501 0.09 Uiso calc U R 1
C C74 1.0941(3) 0.8941(4) 1.0146(2) 0.1164(17) Uani d U . 1
H H74A 1.072648 0.908425 1.05899 0.175 Uiso calc U R 1
H H74B 1.142208 0.95071 1.017938 0.175 Uiso calc U R 1
H H74C 1.129842 0.85318 1.026097 0.175 Uiso calc U R 1
C C75 0.9109(4) 0.7665(4) 0.9123(3) 0.1316(19) Uani d U . 1
H H75A 0.935866 0.718344 0.920358 0.197 Uiso calc U R 1
H H75B 0.84944 0.743483 0.853201 0.197 Uiso calc U R 1
H H75C 0.891297 0.784837 0.957211 0.197 Uiso calc U R 1
C C76 1.0959(2) 0.75317(19) 0.82410(18) 0.0536(7) Uani d U . 1
H H76 1.095535 0.743382 0.76653 0.064 Uiso calc U R 1
C C77 1.0362(3) 0.6594(2) 0.8196(3) 0.0798(10) Uani d U . 1
H H77A 1.068787 0.618422 0.80731 0.12 Uiso calc U R 1
H H77B 0.962821 0.6347 0.772319 0.12 Uiso calc U R 1
H H77C 1.038414 0.664357 0.876338 0.12 Uiso calc U R 1
C C78 1.2121(2) 0.7918(3) 0.8962(2) 0.0787(10) Uani d U . 1
H H78A 1.217181 0.803807 0.954535 0.118 Uiso calc U R 1
H H78B 1.251616 0.848812 0.893731 0.118 Uiso calc U R 1
H H78C 1.241576 0.74726 0.886332 0.118 Uiso calc U R 1
N N1 0.04724(13) 0.53769(11) 0.37727(12) 0.0313(4) Uani d . . 1
N N2 -0.14060(14) 0.39314(12) 0.33488(13) 0.0383(4) Uani d . . 1
N N3 0.43996(12) 0.61231(11) 0.47914(11) 0.0286(4) Uani d . . 1
N N4 0.63017(13) 0.64485(12) 0.62887(11) 0.0334(4) Uani d . . 1
Si Si1 0.21456(5) 0.88004(4) 0.42546(4) 0.03208(14) Uani d . . 1
Si Si2 -0.52424(5) 0.19577(4) 0.14486(4) 0.03702(15) Uani d . . 1
Si Si3 0.27518(5) 0.63979(5) 0.15924(4) 0.04063(17) Uani d . . 1
Si Si4 1.02986(5) 0.83316(5) 0.83142(4) 0.04263(17) Uani d . . 1

loop_
_atom_site_aniso_label
_atom_site_aniso_U_11
_atom_site_aniso_U_22
_atom_site_aniso_U_33
_atom_site_aniso_U_12
_atom_site_aniso_U_13
_atom_site_aniso_U_23
C1 0.0277(10) 0.0280(10) 0.0338(11) 0.0093(8) 0.0145(9) 0.0056(9)
C2 0.0309(10) 0.0304(10) 0.0309(11) 0.0111(9) 0.0133(9) 0.0063(9)
C3 0.0344(11) 0.0367(12) 0.0320(11) 0.0142(9) 0.0151(9) 0.0075(9)
C4 0.0434(13) 0.0445(13) 0.0413(13) 0.0189(11) 0.0163(11) 0.0159(11)
C5 0.0560(16) 0.0635(18) 0.0511(16) 0.0324(14) 0.0199(13) 0.0275(14)
C6 0.0410(14) 0.075(2) 0.0517(16) 0.0291(14) 0.0128(12) 0.0251(15)
C7 0.0314(11) 0.0608(16) 0.0448(14) 0.0159(11) 0.0127(11) 0.0127(13)
C8 0.0314(11) 0.0406(12) 0.0349(12) 0.0132(9) 0.0143(9) 0.0060(10)
C9 0.0282(10) 0.0335(11) 0.0413(12) 0.0081(9) 0.0165(9) 0.0027(10)
C10 0.0299(10) 0.0289(10) 0.0398(12) 0.0087(9) 0.0184(9) 0.0057(9)
C11 0.0304(10) 0.0253(10) 0.0355(11) 0.0093(8) 0.0183(9) 0.0066(9)
C12 0.0330(10) 0.0266(10) 0.0318(11) 0.0114(8) 0.0176(9) 0.0080(8)
C13 0.0313(10) 0.0279(10) 0.0312(10) 0.0116(8) 0.0152(9) 0.0111(8)
C14 0.0327(10) 0.0282(10) 0.0264(10) 0.0131(8) 0.0145(8) 0.0075(8)
C15 0.0292(10) 0.0280(10) 0.0237(9) 0.0130(8) 0.0096(8) 0.0062(8)
C16 0.0334(10) 0.0323(11) 0.0255(10) 0.0165(9) 0.0098(8) 0.0071(8)
C17 0.0401(12) 0.0414(12) 0.0269(11) 0.0198(10) 0.0099(9) 0.0122(9)
C18 0.0472(13) 0.0378(12) 0.0306(11) 0.0215(10) 0.0170(10) 0.0153(10)
C19 0.0414(11) 0.0300(10) 0.0298(10) 0.0192(9) 0.0183(9) 0.0099(9)
C20 0.0468(12) 0.0328(11) 0.0351(11) 0.0197(10) 0.0247(10) 0.0164(9)
C21 0.0408(11) 0.0273(10) 0.0394(12) 0.0145(9) 0.0257(10) 0.0114(9)
C22 0.0488(13) 0.0311(11) 0.0509(14) 0.0170(10) 0.0333(12) 0.0199(10)
C23 0.0420(12) 0.0311(11) 0.0613(16) 0.0114(10) 0.0339(12) 0.0183(11)
C24 0.0342(11) 0.0289(10) 0.0419(12) 0.0114(9) 0.0224(10) 0.0096(9)
C25 0.0242(9) 0.0290(10) 0.0264(10) 0.0105(8) 0.0088(8) 0.0051(8)
C26 0.0255(9) 0.0293(10) 0.0260(10) 0.0098(8) 0.0088(8) 0.0057(8)
C27 0.0276(10) 0.0307(10) 0.0326(11) 0.0094(8) 0.0133(9) 0.0061(9)
C28 0.0361(12) 0.0477(14) 0.0377(12) 0.0129(10) 0.0171(10) 0.0143(11)
C29 0.0422(13) 0.0509(15) 0.0488(15) 0.0105(11) 0.0255(12) 0.0185(12)
C30 0.0341(12) 0.0407(13) 0.0612(16) 0.0072(10) 0.0261(12) 0.0118(12)
C31 0.0282(10) 0.0328(11) 0.0481(14) 0.0072(9) 0.0141(10) 0.0055(10)
C32 0.0249(9) 0.0279(10) 0.0346(11) 0.0085(8) 0.0106(8) 0.0029(9)
C33 0.0244(9) 0.0317(11) 0.0311(11) 0.0099(8) 0.0061(8) 0.0020(9)
C34 0.0270(9) 0.0301(10) 0.0260(10) 0.0117(8) 0.0087(8) 0.0046(8)
C35 0.0363(11) 0.0308(11) 0.0349(11) 0.0149(9) 0.0146(9) 0.0112(9)
C36 0.0370(11) 0.0308(11) 0.0403(12) 0.0144(10) 0.0157(10) 0.0118(10)
C37 0.0379(12) 0.0368(12) 0.0403(13) 0.0124(10) 0.0167(10) 0.0139(10)
C38 0.0406(14) 0.0506(16) 0.0582(17) 0.0085(12) 0.0123(13) 0.0110(13)
C39 0.0592(17) 0.0630(18) 0.0612(18) 0.0396(15) 0.0258(14) 0.0233(15)
C40 0.0594(15) 0.0507(15) 0.0590(16) 0.0309(13) 0.0411(14) 0.0320(13)
C41 0.102(3) 0.082(2) 0.0556(18) 0.057(2) 0.0440(18) 0.0397(17)
C42 0.088(2) 0.0569(18) 0.102(3) 0.0269(17) 0.064(2) 0.0516(19)
C43 0.0377(12) 0.0321(11) 0.0507(14) 0.0095(9) 0.0261(11) 0.0110(10)
C44 0.0609(17) 0.0692(19) 0.0586(17) 0.0262(15) 0.0410(15) 0.0233(15)
C45 0.0460(14) 0.0451(14) 0.0691(18) 0.0227(12) 0.0349(13) 0.0212(13)
C46 0.0301(11) 0.0408(13) 0.0484(14) 0.0117(10) 0.0150(10) 0.0064(11)
C47 0.0322(12) 0.0415(13) 0.0557(16) 0.0091(10) 0.0154(11) 0.0104(12)
C48 0.0534(16) 0.0498(16) 0.077(2) 0.0260(13) 0.0332(15) 0.0203(15)
C49 0.098(3) 0.130(4) 0.121(3) 0.089(3) 0.052(3) 0.064(3)
C50 0.101(3) 0.0452(19) 0.184(5) 0.033(2) 0.076(3) 0.024(2)
C51 0.081(2) 0.0458(15) 0.0543(16) 0.0283(14) 0.0391(15) 0.0216(13)
C52 0.157(4) 0.083(3) 0.0493(19) 0.071(3) 0.043(2) 0.0266(18)
C53 0.111(3) 0.086(3) 0.110(3) 0.015(2) 0.086(3) 0.032(2)
C54 0.0398(13) 0.0566(16) 0.0472(15) 0.0124(12) 0.0182(11) 0.0178(13)
C55 0.104(3) 0.109(3) 0.0557(19) 0.055(2) 0.046(2) 0.036(2)
C56 0.0636(19) 0.095(3) 0.081(2) 0.0483(19) 0.0340(17) 0.049(2)
C57 0.0271(10) 0.0359(11) 0.0302(11) 0.0105(9) 0.0136(9) 0.0104(9)
C58 0.0320(11) 0.0459(13) 0.0328(11) 0.0136(10) 0.0149(9) 0.0136(10)
C59 0.0421(13) 0.0550(16) 0.0438(14) 0.0179(12) 0.0171(11) 0.0080(12)
C60 0.0581(17) 0.0666(19) 0.075(2) 0.0182(15) 0.0405(16) 0.0244(17)
C61 0.0510(17) 0.088(2) 0.069(2) 0.0368(17) 0.0112(15) 0.0158(18)
C62 0.075(2) 0.073(2) 0.0432(15) 0.0367(17) 0.0251(15) 0.0112(14)
C63 0.079(2) 0.108(3) 0.0368(15) 0.039(2) 0.0205(15) 0.0042(17)
C64 0.140(4) 0.132(4) 0.073(2) 0.102(3) 0.048(3) 0.027(2)
C65 0.0703(19) 0.077(2) 0.0582(18) 0.0301(17) 0.0389(16) 0.0358(16)
C66 0.151(4) 0.062(2) 0.112(3) 0.028(2) 0.094(3) 0.037(2)
C67 0.099(3) 0.115(3) 0.114(3) 0.038(3) 0.077(3) 0.062(3)
C68 0.0266(10) 0.0401(12) 0.0379(12) 0.0094(9) 0.0098(9) 0.0070(10)
C69 0.0295(11) 0.0535(15) 0.0390(13) 0.0099(11) 0.0085(10) 0.0102(11)
C70 0.0368(13) 0.0511(15) 0.0579(17) 0.0123(12) -0.0007(12) 0.0096(13)
C71 0.0584(19) 0.091(3) 0.081(2) 0.0068(18) 0.0227(18) 0.040(2)
C72 0.087(3) 0.066(2) 0.130(4) 0.038(2) 0.027(2) 0.030(2)
C73 0.0673(19) 0.110(3) 0.0479(16) 0.0427(19) 0.0285(15) 0.0206(17)
C74 0.104(3) 0.190(5) 0.0409(18) 0.074(3) 0.0272(19) 0.017(2)
C75 0.108(3) 0.211(5) 0.111(4) 0.061(3) 0.084(3) 0.067(4)
C76 0.0517(15) 0.0569(16) 0.0461(14) 0.0256(13) 0.0201(12) 0.0120(12)
C77 0.099(3) 0.0513(18) 0.086(2) 0.0325(18) 0.048(2) 0.0144(17)
C78 0.0556(17) 0.088(2) 0.081(2) 0.0442(17) 0.0168(16) 0.0247(19)
N1 0.0275(8) 0.0259(8) 0.0354(9) 0.0084(7) 0.0144(7) 0.0079(7)
N2 0.0312(9) 0.0301(9) 0.0494(12) 0.0080(8) 0.0218(9) 0.0090(8)
N3 0.0259(8) 0.0295(9) 0.0258(8) 0.0107(7) 0.0104(7) 0.0078(7)
N4 0.0295(9) 0.0355(10) 0.0260(9) 0.0144(8) 0.0075(7) 0.0062(7)
Si1 0.0333(3) 0.0255(3) 0.0378(3) 0.0101(2) 0.0191(3) 0.0117(2)
Si2 0.0300(3) 0.0341(3) 0.0378(3) 0.0091(2) 0.0136(3) 0.0087(3)
Si3 0.0370(3) 0.0568(4) 0.0251(3) 0.0224(3) 0.0116(3) 0.0132(3)
Si4 0.0281(3) 0.0494(4) 0.0311(3) 0.0143(3) 0.0035(3) 0.0049(3)

loop_
_atom_type_symbol
_atom_type_description
_atom_type_scat_dispersion_real
_atom_type_scat_dispersion_imag
_atom_type_scat_source
C C 0.0033 0.0016 'International Tables Vol C Tables 4.2.6.8 and 6.1.1.4'
H H 0.0000 0.0000 'International Tables Vol C Tables 4.2.6.8 and 6.1.1.4'
N N 0.0061 0.0033 'International Tables Vol C Tables 4.2.6.8 and 6.1.1.4'
Si Si 0.0817 0.0704 'International Tables Vol C Tables 4.2.6.8 and 6.1.1.4'

loop_
_geom_angle_atom_site_label_1
_geom_angle_atom_site_label_2
_geom_angle_atom_site_label_3
_geom_angle
N1 C1 C2 119.34(18)
N1 C1 C10 120.66(19)
C2 C1 C10 119.97(19)
C1 C2 C3 119.78(19)
C1 C2 C35 120.34(19)
C3 C2 C35 119.7(2)
C2 C3 C4 121.7(2)
C2 C3 C8 120.0(2)
C4 C3 C8 118.3(2)
C5 C4 C3 120.9(2)
C4 C5 C6 121.1(3)
C7 C6 C5 120.2(2)
C6 C7 C8 121.3(2)
C9 C8 C7 121.9(2)
C9 C8 C3 119.9(2)
C7 C8 C3 118.1(2)
C8 C9 C10 119.8(2)
C8 C9 C46 121.1(2)
C10 C9 C46 119.0(2)
N2 C10 C9 118.52(19)
N2 C10 C1 121.16(19)
C9 C10 C1 120.2(2)
N1 C11 C24 121.75(19)
N1 C11 C12 119.68(18)
C24 C11 C12 118.51(19)
C13 C12 C21 119.46(19)
C13 C12 C11 122.39(19)
C21 C12 C11 118.15(18)
C12 C13 C14 120.8(2)
C13 C14 C19 119.31(19)
C13 C14 C15 122.30(19)
C19 C14 C15 118.39(18)
N3 C15 C16 121.54(19)
N3 C15 C14 120.01(17)
C16 C15 C14 118.44(19)
N4 C16 C17 118.44(18)
N4 C16 C15 121.66(19)
C17 C16 C15 119.9(2)
C18 C17 C16 120.8(2)
C17 C18 C19 121.8(2)
C20 C19 C14 118.90(19)
C20 C19 C18 121.1(2)
C14 C19 C18 120.0(2)
C21 C20 C19 121.6(2)
C20 C21 C12 118.99(19)
C20 C21 C22 121.2(2)
C12 C21 C22 119.8(2)
C23 C22 C21 122.2(2)
C22 C23 C24 120.3(2)
N2 C24 C23 118.40(19)
N2 C24 C11 121.7(2)
C23 C24 C11 119.9(2)
N3 C25 C26 119.39(17)
N3 C25 C34 121.00(19)
C26 C25 C34 119.60(18)
C25 C26 C27 119.85(18)
C25 C26 C57 121.66(18)
C27 C26 C57 118.42(19)
C26 C27 C28 121.45(19)
C26 C27 C32 120.3(2)
C28 C27 C32 118.25(19)
C29 C28 C27 121.3(2)
C28 C29 C30 119.8(2)
C31 C30 C29 121.1(2)
C30 C31 C32 121.1(2)
C33 C32 C31 121.7(2)
C33 C32 C27 119.89(19)
C31 C32 C27 118.4(2)
C32 C33 C34 119.80(18)
C32 C33 C68 120.4(2)
C34 C33 C68 119.8(2)
N4 C34 C33 118.55(18)
N4 C34 C25 121.08(18)
C33 C34 C25 120.3(2)
C36 C35 C2 174.4(2)
C35 C36 Si1 171.5(2)
C38 C37 C39 111.1(2)
C38 C37 Si1 112.87(18)
C39 C37 Si1 111.34(17)
C41 C40 C42 110.5(2)
C41 C40 Si1 114.3(2)
C42 C40 Si1 112.4(2)
C44 C43 C45 110.9(2)
C44 C43 Si1 112.38(18)
C45 C43 Si1 111.38(17)
C47 C46 C9 178.5(3)
C46 C47 Si2 176.0(2)
C50 C48 C49 113.0(3)
C50 C48 Si2 112.9(2)
C49 C48 Si2 113.8(2)
C52 C51 C53 110.8(3)
C52 C51 Si2 114.2(3)
C53 C51 Si2 114.6(2)
C55 C54 C56 111.3(3)
C55 C54 Si2 112.5(2)
C56 C54 Si2 110.9(2)
C58 C57 C26 171.5(2)
C57 C58 Si3 175.4(2)
C60 C59 C61 112.0(2)
C60 C59 Si3 111.21(19)
C61 C59 Si3 113.4(2)
C63 C62 C64 109.4(3)
C63 C62 Si3 113.9(2)
C64 C62 Si3 114.7(2)
C66 C65 C67 111.6(3)
C66 C65 Si3 111.5(2)
C67 C65 Si3 113.9(3)
C69 C68 C33 175.7(3)
C68 C69 Si4 177.8(2)
C72 C70 C71 111.0(3)
C72 C70 Si4 112.3(3)
C71 C70 Si4 112.2(2)
C75 C73 C74 114.4(4)
C75 C73 Si4 116.7(3)
C74 C73 Si4 112.9(3)
C77 C76 C78 110.2(3)
C77 C76 Si4 113.5(2)
C78 C76 Si4 114.5(2)
C11 N1 C1 117.02(17)
C24 N2 C10 116.90(18)
C15 N3 C25 117.15(17)
C16 N4 C34 117.19(17)
C36 Si1 C37 106.91(10)
C36 Si1 C43 105.21(10)
C37 Si1 C43 112.14(11)
C36 Si1 C40 110.44(12)
C37 Si1 C40 111.27(12)
C43 Si1 C40 110.62(11)
C47 Si2 C48 106.87(12)
C47 Si2 C54 107.36(12)
C48 Si2 C54 110.26(13)
C47 Si2 C51 108.20(13)
C48 Si2 C51 116.10(14)
C54 Si2 C51 107.72(13)
C58 Si3 C62 109.42(13)
C58 Si3 C59 105.77(11)
C62 Si3 C59 114.31(14)
C58 Si3 C65 106.73(13)
C62 Si3 C65 111.20(15)
C59 Si3 C65 109.00(14)
C69 Si4 C73 106.95(14)
C69 Si4 C76 107.12(12)
C73 Si4 C76 115.64(16)
C69 Si4 C70 106.01(12)
C73 Si4 C70 110.87(17)
C76 Si4 C70 109.70(13)

loop_
_geom_bond_atom_site_label_1
_geom_bond_atom_site_label_2
_geom_bond_distance
C1 N1 1.370(3)
C1 C2 1.403(3)
C1 C10 1.430(3)
C2 C3 1.414(3)
C2 C35 1.435(3)
C3 C4 1.422(3)
C3 C8 1.439(3)
C4 C5 1.356(3)
C5 C6 1.409(4)
C6 C7 1.350(4)
C7 C8 1.429(3)
C8 C9 1.403(3)
C9 C10 1.412(3)
C9 C46 1.436(3)
C10 N2 1.361(3)
C11 N1 1.317(3)
C11 C24 1.446(3)
C11 C12 1.465(3)
C12 C13 1.393(3)
C12 C21 1.417(3)
C13 C14 1.395(3)
C14 C19 1.420(3)
C14 C15 1.465(3)
C15 N3 1.317(3)
C15 C16 1.449(3)
C16 N4 1.323(3)
C16 C17 1.435(3)
C17 C18 1.340(3)
C18 C19 1.447(3)
C19 C20 1.390(3)
C20 C21 1.387(3)
C21 C22 1.448(3)
C22 C23 1.340(3)
C23 C24 1.436(3)
C24 N2 1.323(3)
C25 N3 1.363(3)
C25 C26 1.412(3)
C25 C34 1.433(3)
C26 C27 1.412(3)
C26 C57 1.432(3)
C27 C28 1.422(3)
C27 C32 1.432(3)
C28 C29 1.366(3)
C29 C30 1.403(4)
C30 C31 1.352(4)
C31 C32 1.422(3)
C32 C33 1.406(3)
C33 C34 1.412(3)
C33 C68 1.434(3)
C34 N4 1.353(3)
C35 C36 1.200(3)
C36 Si1 1.845(2)
C37 C38 1.532(3)
C37 C39 1.532(4)
C37 Si1 1.877(2)
C40 C41 1.522(4)
C40 C42 1.530(4)
C40 Si1 1.882(3)
C43 C44 1.528(4)
C43 C45 1.534(3)
C43 Si1 1.881(2)
C46 C47 1.202(3)
C47 Si2 1.833(2)
C48 C50 1.516(4)
C48 C49 1.536(5)
C48 Si2 1.875(3)
C51 C52 1.505(4)
C51 C53 1.546(4)
C51 Si2 1.888(3)
C54 C55 1.531(4)
C54 C56 1.535(4)
C54 Si2 1.876(3)
C57 C58 1.201(3)
C58 Si3 1.840(2)
C59 C60 1.541(4)
C59 C61 1.545(4)
C59 Si3 1.867(3)
C62 C63 1.526(4)
C62 C64 1.537(5)
C62 Si3 1.860(3)
C65 C66 1.494(5)
C65 C67 1.534(5)
C65 Si3 1.918(3)
C68 C69 1.198(3)
C69 Si4 1.838(2)
C70 C72 1.519(5)
C70 C71 1.526(5)
C70 Si4 1.898(3)
C73 C75 1.493(6)
C73 C74 1.536(5)
C73 Si4 1.864(3)
C76 C77 1.517(4)
C76 C78 1.539(4)
C76 Si4 1.878(3)
